data_1503244
loop_
_publ_author_name
'Hong, Bor-Cherng'
'Dange, Nitin S.'
'Hsu, Che-Sheng'
'Liao, Ju-Hsiou'

_publ_section_title
;
 Sequential organocatalytic Stetter and Michael-Aldol condensation
 reaction: asymmetric synthesis of fully substituted cyclopentenes via a
 [1 + 2 + 2] annulation strategy.
;
_journal_issue 21
_journal_name_full 'Organic letters'
_journal_page_first 4812
_journal_page_last 4815
_journal_paper_doi 10.1021/ol101969t
_journal_volume 12
_journal_year 2010
_chemical_absolute_configuration unk
_chemical_formula_sum 'C48 H52 Br2 N2 O12'
_chemical_formula_weight 1008.74
_chemical_name_systematic
; 
 ? 
;
_space_group_IT_number 144
_symmetry_cell_setting trigonal
_symmetry_space_group_name_Hall 'P 31'
_symmetry_space_group_name_H-M 'P 31'
_atom_sites_solution_hydrogens geom
_atom_sites_solution_primary direct
_atom_sites_solution_secondary difmap
_audit_creation_method SHELXL-97
_cell_angle_alpha 90.00
_cell_angle_beta 90.00
_cell_angle_gamma 120.00
_cell_formula_units_Z 3
_cell_length_a 13.1062(13)
_cell_length_b 13.1062(13)
_cell_length_c 23.513(5)
_cell_measurement_reflns_used 983
_cell_measurement_temperature 100(2)
_cell_measurement_theta_max 23.529
_cell_measurement_theta_min -23.529
_cell_volume 3497.8(9)
_computing_cell_refinement 'BRUKER SMART'
_computing_data_collection 'BRUKER SMART'
_computing_data_reduction 'BRUKER SAINT'
_computing_molecular_graphics Ortep-3
_computing_publication_material 'Wingx publication routines (Farrugia, 1999)'
_computing_structure_refinement 'SHELXL-97 (Sheldrick, 1997)'
_computing_structure_solution 'SHELXS-97 (Sheldrick, 1990)'
_diffrn_ambient_temperature 100(2)
_diffrn_measured_fraction_theta_full 0.999
_diffrn_measured_fraction_theta_max 0.999
_diffrn_measurement_device_type 'Bruker Smart Apex'
_diffrn_measurement_method 'phi-omega scan'
_diffrn_radiation_monochromator graphite
_diffrn_radiation_source 'fine-focus sealed tube'
_diffrn_radiation_type MoK\a
_diffrn_radiation_wavelength 0.71073
_diffrn_reflns_av_R_equivalents 0.0241
_diffrn_reflns_av_sigmaI/netI 0.0283
_diffrn_reflns_limit_h_max 15
_diffrn_reflns_limit_h_min -15
_diffrn_reflns_limit_k_max 15
_diffrn_reflns_limit_k_min -15
_diffrn_reflns_limit_l_max 28
_diffrn_reflns_limit_l_min -28
_diffrn_reflns_number 26251
_diffrn_reflns_theta_full 25.34
_diffrn_reflns_theta_max 25.34
_diffrn_reflns_theta_min 1.73
_diffrn_standards_decay_% 0
_exptl_absorpt_coefficient_mu 1.802
_exptl_absorpt_correction_T_max 0.8873
_exptl_absorpt_correction_T_min 0.7968
_exptl_absorpt_correction_type empirical
_exptl_absorpt_process_details SADABS
_exptl_crystal_colour colorless
_exptl_crystal_density_diffrn 1.437
_exptl_crystal_density_method 'not measured'
_exptl_crystal_description pillar
_exptl_crystal_F_000 1560
_exptl_crystal_size_max 0.13
_exptl_crystal_size_mid 0.07
_exptl_crystal_size_min 0.07
_refine_diff_density_max 0.324
_refine_diff_density_min -0.183
_refine_diff_density_rms 0.045
_refine_ls_abs_structure_details 'Flack H D (1983), Acta Cryst. A39, 876-881'
_refine_ls_abs_structure_Flack -0.009(6)
_refine_ls_extinction_method none
_refine_ls_goodness_of_fit_ref 1.026
_refine_ls_hydrogen_treatment mixed
_refine_ls_matrix_type full
_refine_ls_number_parameters 592
_refine_ls_number_reflns 8058
_refine_ls_number_restraints 1
_refine_ls_restrained_S_all 1.026
_refine_ls_R_factor_all 0.0266
_refine_ls_R_factor_gt 0.0258
_refine_ls_shift/su_max 0.001
_refine_ls_shift/su_mean 0.000
_refine_ls_structure_factor_coef Fsqd
_refine_ls_weighting_details 'calc w=1/[\s^2^(Fo^2^)+(0.0416P)^2^+0.2296P] where P=(Fo^2^+2Fc^2^)/3'
_refine_ls_weighting_scheme calc
_refine_ls_wR_factor_gt 0.0614
_refine_ls_wR_factor_ref 0.0618
_reflns_number_gt 7934
_reflns_number_total 8058
_reflns_threshold_expression >2sigma(I)
_cod_data_source_file ol101969t_si_002.cif
_cod_data_source_block nsd0518
_cod_depositor_comments
;
The following automatic conversions were performed:

'_symmetry_cell_setting' value 'Trigonal' changed to 'trigonal'
according to /home/saulius/struct/CIF-dictionaries/cif_core.dic
dictionary named 'cif_core.dic' version 2.4.2 from
2011-04-26.

'_exptl_absorpt_correction_type' value 'Empirical'
changed to 'empirical' according to
/home/saulius/struct/CIF-dictionaries/cif_core.dic dictionary named
'cif_core.dic' version 2.4.2 from 2011-04-26.

Automatic conversion script
Id: cif_fix_values 1715 2011-07-08 13:25:40Z adriana 
;
_cod_original_cell_volume 3497.7(9)
_cod_database_code 1503244

loop_
_symmetry_equiv_pos_as_xyz
'x, y, z'
'-y, x-y, z+1/3'
'-x+y, -x, z+2/3'

loop_
_atom_site_label
_atom_site_type_symbol
_atom_site_fract_x
_atom_site_fract_y
_atom_site_fract_z
_atom_site_U_iso_or_equiv
_atom_site_adp_type
_atom_site_occupancy
_atom_site_symmetry_multiplicity
_atom_site_calc_flag
_atom_site_refinement_flags
Br1 Br 0.33233(4) 0.38525(3) -0.279417(15) 0.03483(9) Uani 1 1 d .
Br2 Br 0.30388(4) 0.46639(4) 0.577347(13) 0.03733(10) Uani 1 1 d .
O1 O 0.7639(2) 0.4425(2) -0.01901(10) 0.0276(5) Uani 1 1 d .
O2 O 0.4315(2) 0.1860(2) 0.07176(11) 0.0284(6) Uani 1 1 d .
O3 O 0.2810(2) 0.2006(2) 0.09694(10) 0.0265(5) Uani 1 1 d .
O4 O 0.8309(2) 0.8620(2) 0.04967(11) 0.0289(6) Uani 1 1 d .
O5 O 0.8610(3) 0.8688(2) 0.16132(11) 0.0331(6) Uani 1 1 d .
O6 O 0.7809(3) 0.6724(3) 0.22346(10) 0.0320(6) Uani 1 1 d .
O7 O -0.0583(2) 0.0555(2) 0.30443(11) 0.0297(6) Uani 1 1 d .
O8 O 0.3128(3) 0.1388(2) 0.23187(11) 0.0349(6) Uani 1 1 d .
O9 O 0.4481(2) 0.3020(2) 0.19535(9) 0.0252(5) Uani 1 1 d .
O10 O -0.1087(2) 0.3922(2) 0.22907(10) 0.0256(5) Uani 1 1 d .
O11 O -0.1212(2) 0.3706(2) 0.11535(10) 0.0240(5) Uani 1 1 d .
O12 O -0.0246(2) 0.2610(2) 0.06020(9) 0.0246(6) Uani 1 1 d .
N1 N 0.3823(2) 0.2429(2) 0.08058(11) 0.0189(6) Uani 1 1 d .
N2 N 0.3511(3) 0.2406(3) 0.21769(12) 0.0225(6) Uani 1 1 d .
C1 C 0.3754(3) 0.3910(3) -0.20144(14) 0.0244(7) Uani 1 1 d .
C2 C 0.4863(3) 0.4779(3) -0.18487(15) 0.0239(8) Uani 1 1 d .
H2 H 0.5393 0.5334 -0.2116 0.029 Uiso 1 1 calc R
C3 C 0.5183(3) 0.4825(3) -0.12877(15) 0.0237(7) Uani 1 1 d .
H3 H 0.5944 0.5415 -0.1167 0.028 Uiso 1 1 calc R
C4 C 0.4397(3) 0.4009(3) -0.08936(13) 0.0197(7) Uani 1 1 d .
C5 C 0.3281(3) 0.3148(3) -0.10747(14) 0.0213(7) Uani 1 1 d .
H5 H 0.2740 0.2599 -0.0809 0.026 Uiso 1 1 calc R
C6 C 0.2956(3) 0.3087(3) -0.16430(14) 0.0232(7) Uani 1 1 d .
H6 H 0.2202 0.2493 -0.1771 0.028 Uiso 1 1 calc R
C7 C 0.4740(3) 0.4065(3) -0.02884(13) 0.0181(6) Uani 1 1 d .
C8 C 0.5757(3) 0.4200(3) -0.00813(13) 0.0186(7) Uani 1 1 d .
C9 C 0.5793(3) 0.4230(3) 0.05619(13) 0.0187(7) Uani 1 1 d .
H9 H 0.6029 0.3656 0.0700 0.022 Uiso 1 1 calc R
C10 C 0.4489(3) 0.3758(3) 0.07096(13) 0.0188(7) Uani 1 1 d .
H10 H 0.4422 0.4172 0.1053 0.023 Uiso 1 1 calc R
C11 C 0.3934(3) 0.4012(3) 0.01884(13) 0.0198(7) Uani 1 1 d .
H11 H 0.313(4) 0.338(3) 0.0121(16) 0.024 Uiso 1 1 d .
C12 C 0.6730(3) 0.4241(3) -0.04055(14) 0.0209(7) Uani 1 1 d .
H12 H 0.6640 0.4115 -0.0805 0.025 Uiso 1 1 calc R
C13 C 0.3947(3) 0.5181(3) 0.02606(13) 0.0233(7) Uani 1 1 d .
H13A H 0.4724 0.5779 0.0412 0.028 Uiso 1 1 calc R
H13B H 0.3847 0.5454 -0.0117 0.028 Uiso 1 1 calc R
C14 C 0.2980(3) 0.5088(3) 0.06602(16) 0.0305(8) Uani 1 1 d .
H14A H 0.2964 0.4650 0.1006 0.037 Uiso 1 1 calc R
H14B H 0.2207 0.4634 0.0469 0.037 Uiso 1 1 calc R
C15 C 0.3169(4) 0.6298(4) 0.0833(2) 0.0449(11) Uani 1 1 d .
H15A H 0.3936 0.6752 0.1020 0.067 Uiso 1 1 calc R
H15B H 0.2544 0.6195 0.1095 0.067 Uiso 1 1 calc R
H15C H 0.3148 0.6720 0.0493 0.067 Uiso 1 1 calc R
C16 C 0.6611(3) 0.5433(3) 0.08260(14) 0.0194(7) Uani 1 1 d .
C17 C 0.7089(3) 0.6473(3) 0.05048(13) 0.0212(7) Uani 1 1 d .
H17 H 0.6937 0.6438 0.0108 0.025 Uiso 1 1 calc R
C18 C 0.7784(3) 0.7552(3) 0.07675(15) 0.0232(7) Uani 1 1 d .
C19 C 0.7992(3) 0.7614(3) 0.13551(15) 0.0255(8) Uani 1 1 d .
C20 C 0.7536(3) 0.6576(3) 0.16666(15) 0.0243(8) Uani 1 1 d .
C21 C 0.6859(3) 0.5490(3) 0.14101(15) 0.0245(7) Uani 1 1 d .
H21 H 0.6565 0.4787 0.1627 0.029 Uiso 1 1 calc R
C22 C 0.8017(4) 0.8620(3) -0.00871(16) 0.0284(8) Uani 1 1 d .
H22A H 0.8309 0.8188 -0.0311 0.043 Uiso 1 1 calc R
H22B H 0.8381 0.9434 -0.0224 0.043 Uiso 1 1 calc R
H22C H 0.7159 0.8240 -0.0128 0.043 Uiso 1 1 calc R
C23 C 0.9777(4) 0.9014(4) 0.17712(19) 0.0359(9) Uani 1 1 d .
H23A H 0.9781 0.8343 0.1952 0.054 Uiso 1 1 calc R
H23B H 1.0079 0.9675 0.2039 0.054 Uiso 1 1 calc R
H23C H 1.0278 0.9251 0.1432 0.054 Uiso 1 1 calc R
C24 C 0.7644(4) 0.5726(4) 0.25383(16) 0.0401(10) Uani 1 1 d .
H24A H 0.6800 0.5152 0.2563 0.060 Uiso 1 1 calc R
H24B H 0.7970 0.5962 0.2922 0.060 Uiso 1 1 calc R
H24C H 0.8048 0.5370 0.2341 0.060 Uiso 1 1 calc R
C25 C 0.2779(3) 0.4072(3) 0.50121(13) 0.0251(7) Uani 1 1 d .
C26 C 0.1737(3) 0.3803(3) 0.47496(15) 0.0268(8) Uani 1 1 d .
H26 H 0.1136 0.3856 0.4949 0.032 Uiso 1 1 calc R
C27 C 0.1590(3) 0.3449(3) 0.41829(15) 0.0254(7) Uani 1 1 d .
H27 H 0.0886 0.3283 0.3990 0.031 Uiso 1 1 calc R
C28 C 0.2455(3) 0.3336(3) 0.38937(13) 0.0198(6) Uani 1 1 d .
C29 C 0.3493(3) 0.3607(3) 0.41840(14) 0.0215(7) Uani 1 1 d .
H29 H 0.4096 0.3541 0.3993 0.026 Uiso 1 1 calc R
C30 C 0.3650(3) 0.3970(3) 0.47448(14) 0.0241(7) Uani 1 1 d .
H30 H 0.4353 0.4147 0.4941 0.029 Uiso 1 1 calc R
C31 C 0.2317(3) 0.3017(3) 0.32871(14) 0.0179(7) Uani 1 1 d .
C32 C 0.1355(3) 0.2141(3) 0.30259(13) 0.0199(6) Uani 1 1 d .
C33 C 0.1495(3) 0.2152(3) 0.23890(13) 0.0198(7) Uani 1 1 d .
H33 H 0.1309 0.1351 0.2257 0.024 Uiso 1 1 calc R
C34 C 0.2814(3) 0.3024(3) 0.23036(14) 0.0211(7) Uani 1 1 d .
H34 H 0.298(3) 0.355(3) 0.1999(17) 0.025 Uiso 1 1 d .
C35 C 0.3300(3) 0.3715(3) 0.28675(13) 0.0210(6) Uani 1 1 d .
H35 H 0.4016 0.3681 0.2984 0.025 Uiso 1 1 calc R
C36 C 0.0274(3) 0.1258(3) 0.33025(14) 0.0217(7) Uani 1 1 d .
H36 H 0.0247 0.1237 0.3706 0.026 Uiso 1 1 calc R
C37 C 0.3623(4) 0.5011(3) 0.28059(17) 0.0315(9) Uani 1 1 d .
H37A H 0.2935 0.5045 0.2655 0.038 Uiso 1 1 calc R
H37B H 0.3813 0.5389 0.3185 0.038 Uiso 1 1 calc R
C38 C 0.4671(5) 0.5692(4) 0.2410(2) 0.0546(14) Uani 1 1 d .
H38A H 0.5330 0.5589 0.2544 0.065 Uiso 1 1 calc R
H38B H 0.4450 0.5344 0.2025 0.065 Uiso 1 1 calc R
C39 C 0.5097(5) 0.6989(4) 0.2369(2) 0.0562(14) Uani 1 1 d .
H39A H 0.4441 0.7104 0.2258 0.084 Uiso 1 1 calc R
H39B H 0.5723 0.7346 0.2083 0.084 Uiso 1 1 calc R
H39C H 0.5404 0.7362 0.2738 0.084 Uiso 1 1 calc R
C40 C 0.0731(3) 0.2536(3) 0.20656(14) 0.0192(7) Uani 1 1 d .
C41 C 0.0203(3) 0.3080(3) 0.23414(13) 0.0211(7) Uani 1 1 d .
H41 H 0.0313 0.3219 0.2739 0.025 Uiso 1 1 calc R
C42 C -0.0487(3) 0.3426(3) 0.20429(15) 0.0202(7) Uani 1 1 d .
C43 C -0.0611(3) 0.3276(3) 0.14561(14) 0.0206(7) Uani 1 1 d .
C44 C -0.0073(3) 0.2731(3) 0.11758(14) 0.0195(7) Uani 1 1 d .
C45 C 0.0580(3) 0.2343(3) 0.14863(14) 0.0205(7) Uani 1 1 d .
H45 H 0.0921 0.1945 0.1298 0.025 Uiso 1 1 calc R
C46 C -0.1082(4) 0.3948(4) 0.28989(15) 0.0331(9) Uani 1 1 d .
H46A H -0.1352 0.3154 0.3046 0.050 Uiso 1 1 calc R
H46B H -0.1610 0.4225 0.3032 0.050 Uiso 1 1 calc R
H46C H -0.0281 0.4483 0.3035 0.050 Uiso 1 1 calc R
C47 C -0.2362(3) 0.2812(3) 0.09888(17) 0.0307(8) Uani 1 1 d .
H47A H -0.2322 0.2148 0.0822 0.046 Uiso 1 1 calc R
H47B H -0.2680 0.3132 0.0708 0.046 Uiso 1 1 calc R
H47C H -0.2877 0.2542 0.1323 0.046 Uiso 1 1 calc R
C48 C 0.0147(3) 0.1913(3) 0.03070(15) 0.0259(8) Uani 1 1 d .
H48A H 0.1001 0.2265 0.0356 0.039 Uiso 1 1 calc R
H48B H -0.0036 0.1887 -0.0099 0.039 Uiso 1 1 calc R
H48C H -0.0252 0.1112 0.0462 0.039 Uiso 1 1 calc R

loop_
_atom_site_aniso_label
_atom_site_aniso_U_11
_atom_site_aniso_U_22
_atom_site_aniso_U_33
_atom_site_aniso_U_23
_atom_site_aniso_U_13
_atom_site_aniso_U_12
Br1 0.0398(2) 0.0463(2) 0.01772(15) -0.00246(16) -0.01039(14) 0.0210(2)
Br2 0.0496(3) 0.0389(2) 0.01608(15) -0.00225(16) -0.00232(17) 0.0166(2)
O1 0.0208(12) 0.0352(14) 0.0268(12) 0.0074(11) 0.0025(10) 0.0140(12)
O2 0.0349(14) 0.0243(13) 0.0299(14) 0.0023(10) 0.0067(11) 0.0177(12)
O3 0.0211(13) 0.0306(14) 0.0225(12) 0.0028(11) 0.0013(9) 0.0090(11)
O4 0.0339(15) 0.0211(13) 0.0296(13) 0.0017(10) -0.0078(11) 0.0122(11)
O5 0.0426(17) 0.0253(14) 0.0393(14) -0.0142(12) -0.0193(13) 0.0228(12)
O6 0.0493(17) 0.0388(16) 0.0175(12) -0.0054(11) -0.0096(12) 0.0292(14)
O7 0.0235(13) 0.0249(14) 0.0306(13) 0.0034(11) -0.0047(11) 0.0043(11)
O8 0.0479(18) 0.0346(15) 0.0364(15) 0.0125(12) 0.0137(13) 0.0313(14)
O9 0.0238(12) 0.0356(15) 0.0178(11) 0.0027(10) 0.0024(9) 0.0160(12)
O10 0.0391(15) 0.0310(13) 0.0181(11) 0.0061(10) 0.0065(10) 0.0261(12)
O11 0.0286(14) 0.0274(13) 0.0231(12) 0.0002(10) -0.0030(10) 0.0194(11)
O12 0.0311(14) 0.0327(14) 0.0168(12) -0.0032(10) -0.0030(10) 0.0211(12)
N1 0.0234(15) 0.0218(15) 0.0113(13) 0.0015(11) -0.0023(11) 0.0112(13)
N2 0.0261(17) 0.0313(17) 0.0145(13) 0.0036(13) 0.0024(12) 0.0176(15)
C1 0.0296(18) 0.033(2) 0.0146(15) -0.0006(14) -0.0043(13) 0.0182(16)
C2 0.0254(19) 0.0209(18) 0.0215(17) 0.0036(13) 0.0009(14) 0.0087(15)
C3 0.0233(17) 0.0190(17) 0.0240(17) 0.0010(14) -0.0006(13) 0.0070(14)
C4 0.0220(17) 0.0203(17) 0.0198(16) -0.0001(13) 0.0001(13) 0.0129(14)
C5 0.0179(16) 0.0210(16) 0.0241(17) 0.0009(13) 0.0024(12) 0.0092(13)
C6 0.0192(17) 0.0242(17) 0.0250(17) -0.0075(13) -0.0044(13) 0.0100(15)
C7 0.0202(16) 0.0131(15) 0.0191(16) 0.0031(12) 0.0007(13) 0.0069(13)
C8 0.0201(16) 0.0152(16) 0.0175(16) 0.0006(13) -0.0012(12) 0.0065(14)
C9 0.0208(16) 0.0222(18) 0.0175(15) 0.0006(13) -0.0008(13) 0.0141(15)
C10 0.0229(17) 0.0215(18) 0.0134(14) -0.0008(12) -0.0007(12) 0.0121(15)
C11 0.0214(18) 0.0235(17) 0.0170(16) 0.0031(13) 0.0006(12) 0.0129(15)
C12 0.0200(17) 0.0224(18) 0.0177(15) 0.0066(13) 0.0035(13) 0.0087(14)
C13 0.0277(18) 0.0244(16) 0.0196(16) 0.0010(13) -0.0035(14) 0.0144(16)
C14 0.031(2) 0.037(2) 0.031(2) 0.0029(16) 0.0022(16) 0.0226(18)
C15 0.048(3) 0.049(3) 0.051(3) -0.008(2) -0.005(2) 0.035(2)
C16 0.0173(16) 0.0264(18) 0.0193(16) -0.0017(14) -0.0028(13) 0.0145(15)
C17 0.0238(17) 0.0252(18) 0.0175(16) -0.0026(13) -0.0046(13) 0.0144(15)
C18 0.0227(18) 0.0246(18) 0.0258(18) -0.0032(14) -0.0058(14) 0.0144(15)
C19 0.0291(19) 0.025(2) 0.0269(19) -0.0061(16) -0.0059(16) 0.0172(16)
C20 0.0261(19) 0.035(2) 0.0215(17) -0.0072(15) -0.0069(14) 0.0229(18)
C21 0.0248(18) 0.029(2) 0.0247(18) 0.0030(15) 0.0001(14) 0.0173(16)
C22 0.033(2) 0.0269(19) 0.0268(18) 0.0047(14) 0.0010(15) 0.0159(17)
C23 0.039(2) 0.030(2) 0.039(2) -0.0104(17) -0.0121(18) 0.0173(18)
C24 0.070(3) 0.045(2) 0.0178(18) -0.0066(17) -0.0155(19) 0.038(2)
C25 0.035(2) 0.0237(18) 0.0136(15) 0.0012(13) -0.0028(14) 0.0127(17)
C26 0.034(2) 0.031(2) 0.0234(17) 0.0034(15) 0.0043(15) 0.0231(17)
C27 0.0286(19) 0.032(2) 0.0204(17) 0.0005(15) -0.0011(14) 0.0190(17)
C28 0.0225(17) 0.0178(16) 0.0175(15) 0.0009(12) -0.0016(13) 0.0089(14)
C29 0.0161(17) 0.0241(17) 0.0233(17) 0.0016(14) 0.0011(13) 0.0095(13)
C30 0.0210(17) 0.0220(17) 0.0234(17) 0.0025(14) -0.0064(13) 0.0064(14)
C31 0.0150(16) 0.0206(16) 0.0226(16) 0.0016(13) -0.0005(12) 0.0122(14)
C32 0.0258(17) 0.0213(17) 0.0184(16) -0.0009(13) -0.0055(13) 0.0161(15)
C33 0.0257(17) 0.0175(17) 0.0180(15) 0.0013(13) -0.0021(12) 0.0120(16)
C34 0.0269(19) 0.0261(18) 0.0151(15) 0.0010(13) 0.0004(13) 0.0168(16)
C35 0.0173(16) 0.0238(17) 0.0198(15) 0.0001(13) 0.0009(13) 0.0088(14)
C36 0.0232(17) 0.0245(18) 0.0188(16) 0.0048(13) -0.0009(13) 0.0130(15)
C37 0.032(2) 0.0241(19) 0.033(2) -0.0028(15) 0.0108(15) 0.0097(15)
C38 0.057(3) 0.026(2) 0.071(3) 0.000(2) 0.035(3) 0.013(2)
C39 0.070(4) 0.032(2) 0.060(3) 0.006(2) 0.033(3) 0.020(2)
C40 0.0190(16) 0.0158(16) 0.0221(17) -0.0003(13) -0.0011(12) 0.0081(14)
C41 0.0284(19) 0.0205(17) 0.0154(15) 0.0019(12) -0.0012(13) 0.0130(15)
C42 0.0238(17) 0.0158(16) 0.0230(17) 0.0015(13) 0.0032(14) 0.0115(14)
C43 0.0223(17) 0.0183(17) 0.0187(16) 0.0034(13) -0.0002(13) 0.0083(14)
C44 0.0170(16) 0.0179(15) 0.0215(16) -0.0012(13) -0.0014(13) 0.0070(13)
C45 0.0210(17) 0.0183(17) 0.0231(18) -0.0037(13) -0.0026(13) 0.0105(14)
C46 0.052(3) 0.040(2) 0.0240(19) 0.0034(16) 0.0100(17) 0.036(2)
C47 0.026(2) 0.038(2) 0.035(2) 0.0069(16) -0.0005(17) 0.0211(17)
C48 0.034(2) 0.0307(19) 0.0194(17) -0.0110(14) -0.0085(15) 0.0215(17)

loop_
_atom_type_symbol
_atom_type_description
_atom_type_scat_dispersion_real
_atom_type_scat_dispersion_imag
_atom_type_scat_source
C C 0.0033 0.0016 'International Tables Vol C Tables 4.2.6.8 and 6.1.1.4'
H H 0.0000 0.0000 'International Tables Vol C Tables 4.2.6.8 and 6.1.1.4'
N N 0.0061 0.0033 'International Tables Vol C Tables 4.2.6.8 and 6.1.1.4'
O O 0.0106 0.0060 'International Tables Vol C Tables 4.2.6.8 and 6.1.1.4'
Br Br -0.2901 2.4595 'International Tables Vol C Tables 4.2.6.8 and 6.1.1.4'

loop_
_geom_angle_atom_site_label_1
_geom_angle_atom_site_label_2
_geom_angle_atom_site_label_3
_geom_angle
C18 O4 C22 116.8(3)
C19 O5 C23 114.9(3)
C20 O6 C24 117.0(3)
C42 O10 C46 116.0(3)
C43 O11 C47 113.1(3)
C44 O12 C48 117.4(3)
O3 N1 O2 124.3(3)
O3 N1 C10 115.9(3)
O2 N1 C10 119.8(3)
O8 N2 O9 124.0(3)
O8 N2 C34 120.2(3)
O9 N2 C34 115.7(3)
C6 C1 C2 122.8(3)
C6 C1 Br1 119.0(3)
C2 C1 Br1 118.2(3)
C3 C2 C1 118.6(3)
C3 C2 H2 120.7
C1 C2 H2 120.7
C2 C3 C4 120.6(3)
C2 C3 H3 119.7
C4 C3 H3 119.7
C5 C4 C3 119.3(3)
C5 C4 C7 120.2(3)
C3 C4 C7 120.5(3)
C4 C5 C6 120.5(3)
C4 C5 H5 119.8
C6 C5 H5 119.8
C1 C6 C5 118.2(3)
C1 C6 H6 120.9
C5 C6 H6 120.9
C8 C7 C4 127.6(3)
C8 C7 C11 111.1(3)
C4 C7 C11 121.3(3)
C7 C8 C12 127.2(3)
C7 C8 C9 112.5(3)
C12 C8 C9 120.2(3)
C8 C9 C16 115.5(3)
C8 C9 C10 101.6(2)
C16 C9 C10 112.8(3)
C8 C9 H9 108.9
C16 C9 H9 108.9
C10 C9 H9 108.9
N1 C10 C9 112.2(3)
N1 C10 C11 107.6(3)
C9 C10 C11 106.4(3)
N1 C10 H10 110.2
C9 C10 H10 110.2
C11 C10 H10 110.2
C7 C11 C13 112.1(3)
C7 C11 C10 101.8(3)
C13 C11 C10 110.9(3)
C7 C11 H11 111(2)
C13 C11 H11 109(2)
C10 C11 H11 112(2)
O1 C12 C8 123.1(3)
O1 C12 H12 118.5
C8 C12 H12 118.5
C14 C13 C11 113.1(3)
C14 C13 H13A 109.0
C11 C13 H13A 109.0
C14 C13 H13B 109.0
C11 C13 H13B 109.0
H13A C13 H13B 107.8
C13 C14 C15 112.4(3)
C13 C14 H14A 109.1
C15 C14 H14A 109.1
C13 C14 H14B 109.1
C15 C14 H14B 109.1
H14A C14 H14B 107.9
C14 C15 H15A 109.5
C14 C15 H15B 109.5
H15A C15 H15B 109.5
C14 C15 H15C 109.5
H15A C15 H15C 109.5
H15B C15 H15C 109.5
C17 C16 C21 119.8(3)
C17 C16 C9 121.8(3)
C21 C16 C9 118.5(3)
C18 C17 C16 119.8(3)
C18 C17 H17 120.1
C16 C17 H17 120.1
O4 C18 C17 125.0(3)
O4 C18 C19 114.6(3)
C17 C18 C19 120.5(3)
O5 C19 C20 121.2(3)
O5 C19 C18 119.7(3)
C20 C19 C18 119.1(3)
O6 C20 C21 123.9(3)
O6 C20 C19 114.9(3)
C21 C20 C19 121.2(3)
C20 C21 C16 119.5(3)
C20 C21 H21 120.2
C16 C21 H21 120.2
O4 C22 H22A 109.5
O4 C22 H22B 109.5
H22A C22 H22B 109.5
O4 C22 H22C 109.5
H22A C22 H22C 109.5
H22B C22 H22C 109.5
O5 C23 H23A 109.5
O5 C23 H23B 109.5
H23A C23 H23B 109.5
O5 C23 H23C 109.5
H23A C23 H23C 109.5
H23B C23 H23C 109.5
O6 C24 H24A 109.5
O6 C24 H24B 109.5
H24A C24 H24B 109.5
O6 C24 H24C 109.5
H24A C24 H24C 109.5
H24B C24 H24C 109.5
C30 C25 C26 122.7(3)
C30 C25 Br2 118.8(3)
C26 C25 Br2 118.5(3)
C25 C26 C27 118.1(3)
C25 C26 H26 121.0
C27 C26 H26 121.0
C26 C27 C28 121.2(3)
C26 C27 H27 119.4
C28 C27 H27 119.4
C27 C28 C29 118.3(3)
C27 C28 C31 120.8(3)
C29 C28 C31 120.7(3)
C30 C29 C28 120.8(3)
C30 C29 H29 119.6
C28 C29 H29 119.6
C25 C30 C29 119.0(3)
C25 C30 H30 120.5
C29 C30 H30 120.5
C32 C31 C28 127.6(3)
C32 C31 C35 111.5(3)
C28 C31 C35 120.9(3)
C31 C32 C36 126.4(3)
C31 C32 C33 112.6(3)
C36 C32 C33 121.0(3)
C32 C33 C40 113.6(3)
C32 C33 C34 102.9(3)
C40 C33 C34 111.6(3)
C32 C33 H33 109.5
C40 C33 H33 109.5
C34 C33 H33 109.5
N2 C34 C33 112.4(3)
N2 C34 C35 107.3(3)
C33 C34 C35 107.7(3)
N2 C34 H34 105(2)
C33 C34 H34 114(2)
C35 C34 H34 110(2)
C31 C35 C37 114.2(3)
C31 C35 C34 103.1(3)
C37 C35 C34 111.7(3)
C31 C35 H35 109.2
C37 C35 H35 109.2
C34 C35 H35 109.2
O7 C36 C32 123.2(3)
O7 C36 H36 118.4
C32 C36 H36 118.4
C38 C37 C35 111.9(3)
C38 C37 H37A 109.2
C35 C37 H37A 109.2
C38 C37 H37B 109.2
C35 C37 H37B 109.2
H37A C37 H37B 107.9
C39 C38 C37 114.7(4)
C39 C38 H38A 108.6
C37 C38 H38A 108.6
C39 C38 H38B 108.6
C37 C38 H38B 108.6
H38A C38 H38B 107.6
C38 C39 H39A 109.5
C38 C39 H39B 109.5
H39A C39 H39B 109.5
C38 C39 H39C 109.5
H39A C39 H39C 109.5
H39B C39 H39C 109.5
C41 C40 C45 119.7(3)
C41 C40 C33 121.1(3)
C45 C40 C33 119.2(3)
C40 C41 C42 120.6(3)
C40 C41 H41 119.7
C42 C41 H41 119.7
O10 C42 C41 124.1(3)
O10 C42 C43 115.7(3)
C41 C42 C43 120.3(3)
O11 C43 C42 120.4(3)
O11 C43 C44 120.4(3)
C42 C43 C44 119.2(3)
O12 C44 C43 115.4(3)
O12 C44 C45 124.8(3)
C43 C44 C45 119.8(3)
C40 C45 C44 120.4(3)
C40 C45 H45 119.8
C44 C45 H45 119.8
O10 C46 H46A 109.5
O10 C46 H46B 109.5
H46A C46 H46B 109.5
O10 C46 H46C 109.5
H46A C46 H46C 109.5
H46B C46 H46C 109.5
O11 C47 H47A 109.5
O11 C47 H47B 109.5
H47A C47 H47B 109.5
O11 C47 H47C 109.5
H47A C47 H47C 109.5
H47B C47 H47C 109.5
O12 C48 H48A 109.5
O12 C48 H48B 109.5
H48A C48 H48B 109.5
O12 C48 H48C 109.5
H48A C48 H48C 109.5
H48B C48 H48C 109.5

loop_
_geom_bond_atom_site_label_1
_geom_bond_atom_site_label_2
_geom_bond_distance
Br1 C1 1.909(3)
Br2 C25 1.913(3)
O1 C12 1.202(4)
O2 N1 1.223(4)
O3 N1 1.218(4)
O4 C18 1.368(4)
O4 C22 1.425(4)
O5 C19 1.366(5)
O5 C23 1.416(5)
O6 C20 1.371(4)
O6 C24 1.409(5)
O7 C36 1.202(4)
O8 N2 1.215(4)
O9 N2 1.231(4)
O10 C42 1.376(4)
O10 C46 1.430(4)
O11 C43 1.374(4)
O11 C47 1.425(5)
O12 C44 1.364(4)
O12 C48 1.432(4)
N1 C10 1.526(4)
N2 C34 1.523(4)
C1 C6 1.375(5)
C1 C2 1.381(5)
C2 C3 1.376(5)
C2 H2 0.9500
C3 C4 1.401(5)
C3 H3 0.9500
C4 C5 1.393(5)
C4 C7 1.483(4)
C5 C6 1.393(5)
C5 H5 0.9500
C6 H6 0.9500
C7 C8 1.345(5)
C7 C11 1.517(4)
C8 C12 1.465(5)
C8 C9 1.513(4)
C9 C16 1.527(5)
C9 C10 1.540(4)
C9 H9 1.0000
C10 C11 1.543(4)
C10 H10 1.0000
C11 C13 1.533(5)
C11 H11 0.97(4)
C12 H12 0.9500
C13 C14 1.533(5)
C13 H13A 0.9900
C13 H13B 0.9900
C14 C15 1.533(6)
C14 H14A 0.9900
C14 H14B 0.9900
C15 H15A 0.9800
C15 H15B 0.9800
C15 H15C 0.9800
C16 C17 1.402(5)
C16 C21 1.405(5)
C17 C18 1.387(5)
C17 H17 0.9500
C18 C19 1.403(5)
C19 C20 1.390(5)
C20 C21 1.384(5)
C21 H21 0.9500
C22 H22A 0.9800
C22 H22B 0.9800
C22 H22C 0.9800
C23 H23A 0.9800
C23 H23B 0.9800
C23 H23C 0.9800
C24 H24A 0.9800
C24 H24B 0.9800
C24 H24C 0.9800
C25 C30 1.366(5)
C25 C26 1.374(5)
C26 C27 1.392(5)
C26 H26 0.9500
C27 C28 1.393(5)
C27 H27 0.9500
C28 C29 1.399(5)
C28 C31 1.472(4)
C29 C30 1.382(5)
C29 H29 0.9500
C30 H30 0.9500
C31 C32 1.355(5)
C31 C35 1.514(4)
C32 C36 1.460(5)
C32 C33 1.508(4)
C33 C40 1.529(5)
C33 C34 1.536(5)
C33 H33 1.0000
C34 C35 1.551(4)
C34 H34 0.94(4)
C35 C37 1.538(5)
C35 H35 1.0000
C36 H36 0.9500
C37 C38 1.524(6)
C37 H37A 0.9900
C37 H37B 0.9900
C38 C39 1.505(6)
C38 H38A 0.9900
C38 H38B 0.9900
C39 H39A 0.9800
C39 H39B 0.9800
C39 H39C 0.9800
C40 C41 1.379(5)
C40 C45 1.381(5)
C41 C42 1.388(5)
C41 H41 0.9500
C42 C43 1.392(5)
C43 C44 1.395(5)
C44 C45 1.399(5)
C45 H45 0.9500
C46 H46A 0.9800
C46 H46B 0.9800
C46 H46C 0.9800
C47 H47A 0.9800
C47 H47B 0.9800
C47 H47C 0.9800
C48 H48A 0.9800
C48 H48B 0.9800
C48 H48C 0.9800
